data_4120701
loop_
_publ_author_name
'Smiles, Danil E.'
'Wu, Guang'
'Hayton, Trevor W.'

_publ_section_title
;
 Synthesis of uranium-ligand multiple bonds by cleavage of a trityl
 protecting group.
;
_journal_issue 1
_journal_name_full 'Journal of the American Chemical Society'
_journal_page_first 96
_journal_page_last 99
_journal_paper_doi 10.1021/ja411423a
_journal_volume 136
_journal_year 2014
_chemical_formula_sum 'C78 H110 K2 O16'
_chemical_formula_weight 1381.86
_chemical_name_systematic
; 
 ? 
;
_space_group_IT_number 2
_symmetry_cell_setting triclinic
_symmetry_space_group_name_Hall '-P 1'
_symmetry_space_group_name_H-M 'P -1'
_atom_sites_solution_hydrogens geom
_atom_sites_solution_primary direct
_atom_sites_solution_secondary difmap
_audit_creation_method SHELXL-97
_cell_angle_alpha 87.589(2)
_cell_angle_beta 67.196(2)
_cell_angle_gamma 86.878(2)
_cell_formula_units_Z 1
_cell_length_a 12.4741(4)
_cell_length_b 12.5528(4)
_cell_length_c 12.8731(4)
_cell_measurement_temperature 100(2)
_cell_volume 1854.94(11)
_computing_structure_refinement 'SHELXL-97 (Sheldrick, 2008)'
_computing_structure_solution 'SHELXS-97 (Sheldrick, 2008)'
_diffrn_ambient_temperature 100(2)
_diffrn_measured_fraction_theta_full 0.996
_diffrn_measured_fraction_theta_max 0.996
_diffrn_radiation_monochromator graphite
_diffrn_radiation_source 'fine-focus sealed tube'
_diffrn_radiation_type MoK\a
_diffrn_radiation_wavelength 0.71073
_diffrn_reflns_av_R_equivalents 0.0428
_diffrn_reflns_av_sigmaI/netI 0.0516
_diffrn_reflns_limit_h_max 17
_diffrn_reflns_limit_h_min -17
_diffrn_reflns_limit_k_max 17
_diffrn_reflns_limit_k_min -17
_diffrn_reflns_limit_l_max 17
_diffrn_reflns_limit_l_min -17
_diffrn_reflns_number 30836
_diffrn_reflns_theta_full 29.75
_diffrn_reflns_theta_max 29.75
_diffrn_reflns_theta_min 1.63
_exptl_absorpt_coefficient_mu 0.193
_exptl_absorpt_correction_T_max 0.7459
_exptl_absorpt_correction_T_min 0.6101
_exptl_absorpt_correction_type multi-scan
_exptl_absorpt_process_details SADABS
_exptl_crystal_colour red
_exptl_crystal_density_diffrn 1.237
_exptl_crystal_density_method 'not measured'
_exptl_crystal_description block
_exptl_crystal_F_000 744
_exptl_crystal_size_max 0.4
_exptl_crystal_size_mid 0.4
_exptl_crystal_size_min 0.2
_refine_diff_density_max 1.497
_refine_diff_density_min -0.605
_refine_diff_density_rms 0.089
_refine_ls_extinction_method none
_refine_ls_goodness_of_fit_ref 3.496
_refine_ls_hydrogen_treatment mixed
_refine_ls_matrix_type full
_refine_ls_number_parameters 431
_refine_ls_number_reflns 10533
_refine_ls_number_restraints 18
_refine_ls_restrained_S_all 3.582
_refine_ls_R_factor_all 0.1144
_refine_ls_R_factor_gt 0.0794
_refine_ls_shift/su_max 0.000
_refine_ls_shift/su_mean 0.000
_refine_ls_structure_factor_coef Fsqd
_refine_ls_weighting_details 'calc w=1/[\s^2^(Fo^2^)+(0.0000P)^2^+0.0000P] where P=(Fo^2^+2Fc^2^)/3'
_refine_ls_weighting_scheme calc
_refine_ls_wR_factor_gt 0.1664
_refine_ls_wR_factor_ref 0.1691
_reflns_number_gt 7213
_reflns_number_total 10533
_reflns_threshold_expression >2sigma(I)
_cod_data_source_file ja411423a_si_001.cif
_cod_data_source_block complex_5
_cod_depositor_comments
;
The following automatic conversions were performed:

'_symmetry_cell_setting' value 'Triclinic' changed to 'triclinic'
according to
/usr/data/users/saulius/automatic-downloads/current/ACS/lib/dictionaries/cif_core.dic
dictionary named 'cif_core.dic' version 2.4.2 from 2011-04-26.

Automatic conversion script
Id: cif_fix_values 2281 2013-09-26 08:29:07Z andrius 
;
_cod_original_cell_volume 1854.94(10)
_cod_original_sg_symbol_H-M P-1
_cod_database_code 4120701

loop_
_symmetry_equiv_pos_as_xyz
'x, y, z'
'-x, -y, -z'

loop_
_atom_site_label
_atom_site_type_symbol
_atom_site_fract_x
_atom_site_fract_y
_atom_site_fract_z
_atom_site_U_iso_or_equiv
_atom_site_adp_type
_atom_site_occupancy
_atom_site_symmetry_multiplicity
_atom_site_calc_flag
_atom_site_refinement_flags
C6 C 0.4191(2) 0.2635(2) 0.4650(2) 0.0211(6) Uani 1 1 d .
C9 C 0.1707(2) 0.4535(3) 0.4927(2) 0.0254(7) Uani 1 1 d .
H9 H 0.1153 0.4255 0.5608 0.030 Uiso 1 1 calc R
C10 C 0.4882(2) 0.3438(3) 0.4764(2) 0.0246(7) Uani 1 1 d .
H10 H 0.4567 0.4149 0.4889 0.030 Uiso 1 1 calc R
C11 C 0.2187(3) 0.1226(2) 0.5904(2) 0.0278(7) Uani 1 1 d .
H11 H 0.2867 0.1127 0.6068 0.033 Uiso 1 1 calc R
C12 C 0.3510(2) 0.4405(2) 0.3344(2) 0.0251(7) Uani 1 1 d .
H12 H 0.4218 0.4028 0.2922 0.030 Uiso 1 1 calc R
C13 C 0.4732(2) 0.1603(2) 0.4449(2) 0.0265(7) Uani 1 1 d .
H13 H 0.4312 0.1035 0.4347 0.032 Uiso 1 1 calc R
C14 C 0.1025(2) 0.2212(3) 0.5059(2) 0.0259(7) Uani 1 1 d .
H14 H 0.0900 0.2796 0.4620 0.031 Uiso 1 1 calc R
C15 C 0.2993(2) 0.2878(2) 0.4747(2) 0.0196(6) Uani 1 1 d .
C16 C 0.1476(3) 0.5538(3) 0.4532(2) 0.0312(8) Uani 1 1 d .
H16 H 0.0770 0.5922 0.4946 0.037 Uiso 1 1 calc R
C17 C 0.3336(3) 0.1776(3) 0.2255(2) 0.0302(7) Uani 1 1 d .
H17A H 0.2730 0.2339 0.2607 0.036 Uiso 1 1 calc R
H17B H 0.4036 0.1926 0.2400 0.036 Uiso 1 1 calc R
C18 C 0.2907(2) 0.0716(2) 0.2740(2) 0.0287(7) Uani 1 1 d .
H18A H 0.2632 0.0723 0.3572 0.034 Uiso 1 1 calc R
H18B H 0.2247 0.0542 0.2541 0.034 Uiso 1 1 calc R
C19 C 0.2728(2) 0.3927(2) 0.4354(2) 0.0208(6) Uani 1 1 d .
C20 C 0.6014(2) 0.3223(3) 0.4700(2) 0.0322(8) Uani 1 1 d .
H20 H 0.6453 0.3785 0.4783 0.039 Uiso 1 1 calc R
C21 C 0.3279(3) 0.5396(3) 0.2955(2) 0.0319(8) Uani 1 1 d .
H21 H 0.3823 0.5686 0.2272 0.038 Uiso 1 1 calc R
C22 C 0.2097(2) 0.2120(2) 0.5227(2) 0.0219(7) Uani 1 1 d .
C23 C 0.5854(3) 0.1391(3) 0.4397(2) 0.0322(7) Uani 1 1 d .
H23 H 0.6177 0.0682 0.4278 0.039 Uiso 1 1 calc R
C24 C 0.7292(3) 0.5547(3) 0.2417(2) 0.0380(9) Uani 1 1 d .
H24A H 0.7512 0.4991 0.2875 0.046 Uiso 1 1 calc R
H24B H 0.6443 0.5702 0.2781 0.046 Uiso 1 1 calc R
C25 C 0.3954(3) 0.2777(3) 0.0522(3) 0.0374(8) Uani 1 1 d .
H25A H 0.4660 0.2994 0.0618 0.045 Uiso 1 1 calc R
H25B H 0.3324 0.3323 0.0865 0.045 Uiso 1 1 calc R
C26 C 0.2253(3) 0.5978(3) 0.3555(3) 0.0321(8) Uani 1 1 d .
H26 H 0.2096 0.6663 0.3292 0.038 Uiso 1 1 calc R
C27 C 0.9825(3) 0.7162(3) 0.1853(2) 0.0395(9) Uani 1 1 d .
H27A H 0.9565 0.7464 0.2614 0.047 Uiso 1 1 calc R
H27B H 0.9727 0.7726 0.1331 0.047 Uiso 1 1 calc R
C28 C 0.6504(3) 0.2191(3) 0.4517(2) 0.0336(8) Uani 1 1 d .
H28 H 0.7275 0.2042 0.4474 0.040 Uiso 1 1 calc R
C29 C 0.0170(3) 0.1484(3) 0.5509(2) 0.0350(8) Uani 1 1 d .
H29 H -0.0527 0.1584 0.5377 0.042 Uiso 1 1 calc R
C30 C 1.2651(3) 0.6049(3) -0.0061(3) 0.0438(9) Uani 1 1 d .
H30A H 1.2701 0.5424 0.0416 0.053 Uiso 1 1 calc R
H30B H 1.3161 0.6599 0.0001 0.053 Uiso 1 1 calc R
C31 C 0.7927(2) 0.6530(3) 0.2353(2) 0.0353(8) Uani 1 1 d .
H31A H 0.7726 0.7080 0.1877 0.042 Uiso 1 1 calc R
H31B H 0.7704 0.6818 0.3116 0.042 Uiso 1 1 calc R
C32 C 1.1067(3) 0.6790(3) 0.1466(2) 0.0404(9) Uani 1 1 d .
H32A H 1.1541 0.7373 0.1529 0.049 Uiso 1 1 calc R
H32B H 1.1150 0.6181 0.1947 0.049 Uiso 1 1 calc R
C33 C 0.3501(3) -0.1078(3) 0.2818(2) 0.0382(8) Uani 1 1 d .
H33A H 0.2859 -0.1335 0.2635 0.046 Uiso 1 1 calc R
H33B H 0.3229 -0.1033 0.3647 0.046 Uiso 1 1 calc R
C34 C 0.1325(3) 0.0495(3) 0.6337(2) 0.0362(8) Uani 1 1 d .
H34 H 0.1435 -0.0100 0.6771 0.043 Uiso 1 1 calc R
C35 C 1.0371(3) 0.3795(3) 0.2517(2) 0.0418(9) Uani 1 1 d .
H35A H 0.9868 0.4450 0.2761 0.050 Uiso 1 1 calc R
H35B H 1.0978 0.3789 0.2834 0.050 Uiso 1 1 calc R
C36 C 0.0298(3) 0.0614(3) 0.6146(3) 0.0416(9) Uani 1 1 d .
H36 H -0.0295 0.0112 0.6446 0.050 Uiso 1 1 calc R
C37 C 0.4538(3) -0.1828(3) 0.2379(2) 0.0415(9) Uani 1 1 d .
H37A H 0.5208 -0.1525 0.2478 0.050 Uiso 1 1 calc R
H37B H 0.4370 -0.2517 0.2801 0.050 Uiso 1 1 calc R
C38 C 0.5806(3) -0.2689(3) 0.0709(3) 0.0408(9) Uani 1 1 d .
H38A H 0.5660 -0.3402 0.1084 0.049 Uiso 1 1 calc R
H38B H 0.6487 -0.2404 0.0803 0.049 Uiso 1 1 calc R
C39 C 0.6957(3) 0.4277(3) 0.1274(3) 0.0443(9) Uani 1 1 d .
H39A H 0.6111 0.4459 0.1586 0.053 Uiso 1 1 calc R
H39B H 0.7111 0.3683 0.1734 0.053 Uiso 1 1 calc R
C40 C 1.0846(3) 0.2695(3) 0.0978(3) 0.0457(9) Uani 1 1 d .
C41 C 0.9654(4) 0.2814(4) 0.2914(3) 0.0688(14) Uani 1 1 d .
C43A C 0.9748(6) 0.2284(5) 0.1827(5) 0.0439(13) Uiso 0.623(9) 1 d P
C46A C 0.7905(10) -0.0072(12) -0.0084(8) 0.0592(15) Uiso 0.337(3) 1 d PD
C47B C 0.8348(8) 0.0013(9) 0.0721(8) 0.152(4) Uiso 0.663(3) 1 d PD
C48A C 0.7858(12) 0.0101(19) 0.1741(11) 0.181(5) Uiso 0.337(3) 1 d PD
C49A C 0.6674(8) 0.0314(9) 0.1760(7) 0.0492(13) Uiso 0.337(3) 1 d PD
C46B C 0.8003(6) 0.0248(5) -0.0299(5) 0.0592(15) Uiso 0.663(3) 1 d PD
C47A C 0.8624(9) 0.0317(19) 0.0490(13) 0.152(4) Uiso 0.337(3) 1 d PD
C48B C 0.7772(9) 0.1075(10) 0.1412(9) 0.181(5) Uiso 0.663(3) 1 d PD
C49B C 0.6716(5) 0.1143(5) 0.1313(4) 0.0492(13) Uiso 0.663(3) 1 d PD
K1 K 0.5000 0.0000 0.0000 0.0260(2) Uani 1 2 d S
K2 K 1.0000 0.5000 0.0000 0.0282(2) Uani 1 2 d S
O1 O 0.75854(16) 0.51788(18) 0.12995(15) 0.0341(5) Uani 1 1 d .
O2 O 0.91485(17) 0.62710(18) 0.18789(15) 0.0349(5) Uani 1 1 d .
O3 O 1.14750(16) 0.64659(18) 0.03120(15) 0.0337(5) Uani 1 1 d .
O4 O 1.08984(18) 0.37666(18) 0.13005(15) 0.0377(6) Uani 1 1 d .
O5 O 0.48105(19) -0.19896(18) 0.12069(16) 0.0408(6) Uani 1 1 d .
O6 O 0.38281(17) -0.00624(16) 0.23040(14) 0.0289(5) Uani 1 1 d .
O7 O 0.36174(17) 0.17713(16) 0.10596(15) 0.0286(5) Uani 1 1 d .
O8A O 0.6747(6) -0.0267(6) 0.0784(6) 0.0560(10) Uani 0.337(3) 1 d PD
O8B O 0.6926(3) 0.0808(3) 0.0160(3) 0.0560(10) Uani 0.663(3) 1 d PD
C43B C 1.0189(10) 0.2005(9) 0.2049(8) 0.0439(13) Uiso 0.377(9) 1 d P

loop_
_atom_site_aniso_label
_atom_site_aniso_U_11
_atom_site_aniso_U_22
_atom_site_aniso_U_33
_atom_site_aniso_U_23
_atom_site_aniso_U_13
_atom_site_aniso_U_12
C6 0.0165(13) 0.0341(18) 0.0100(12) -0.0035(12) -0.0010(10) -0.0062(13)
C9 0.0172(14) 0.040(2) 0.0190(14) -0.0088(13) -0.0057(11) -0.0033(14)
C10 0.0173(14) 0.0369(19) 0.0175(13) -0.0038(12) -0.0038(11) -0.0038(13)
C11 0.0220(15) 0.037(2) 0.0183(14) -0.0084(13) 0.0006(11) -0.0088(14)
C12 0.0207(15) 0.0336(19) 0.0195(14) -0.0077(13) -0.0051(11) -0.0047(14)
C13 0.0182(14) 0.0337(19) 0.0220(14) 0.0004(13) -0.0012(11) -0.0048(14)
C14 0.0173(14) 0.0382(19) 0.0182(13) -0.0130(13) -0.0008(11) -0.0047(13)
C15 0.0135(13) 0.0283(17) 0.0132(12) -0.0063(12) 0.0001(10) -0.0050(12)
C16 0.0228(16) 0.044(2) 0.0338(17) -0.0149(15) -0.0176(13) 0.0032(15)
C17 0.0261(16) 0.040(2) 0.0213(15) -0.0155(14) -0.0041(12) -0.0014(15)
C18 0.0265(16) 0.040(2) 0.0150(13) -0.0089(13) -0.0013(11) -0.0081(15)
C19 0.0139(13) 0.0340(18) 0.0155(13) -0.0095(12) -0.0056(10) -0.0036(13)
C20 0.0216(15) 0.055(2) 0.0203(14) 0.0035(14) -0.0072(12) -0.0161(16)
C21 0.0350(18) 0.041(2) 0.0201(15) -0.0016(14) -0.0091(13) -0.0141(16)
C22 0.0146(13) 0.0338(18) 0.0123(12) -0.0125(12) 0.0021(10) -0.0052(13)
C23 0.0228(16) 0.038(2) 0.0273(16) 0.0048(14) -0.0008(12) 0.0003(15)
C24 0.0236(16) 0.066(3) 0.0157(14) -0.0144(15) 0.0027(12) 0.0023(17)
C25 0.0309(18) 0.030(2) 0.0368(18) -0.0072(15) 0.0034(14) -0.0030(15)
C26 0.0350(18) 0.036(2) 0.0346(17) -0.0049(15) -0.0228(15) -0.0030(16)
C27 0.0308(18) 0.061(2) 0.0244(16) -0.0249(16) -0.0054(13) -0.0040(17)
C28 0.0145(14) 0.055(2) 0.0271(16) 0.0115(15) -0.0046(12) -0.0039(16)
C29 0.0189(16) 0.052(2) 0.0296(16) -0.0200(16) -0.0007(12) -0.0112(15)
C30 0.0196(16) 0.067(3) 0.0430(19) -0.0224(18) -0.0063(14) -0.0098(17)
C31 0.0236(16) 0.059(2) 0.0183(14) -0.0187(15) -0.0008(12) 0.0027(16)
C32 0.0332(18) 0.065(3) 0.0256(16) -0.0211(16) -0.0114(13) -0.0070(18)
C33 0.044(2) 0.039(2) 0.0177(15) -0.0004(14) 0.0036(13) -0.0039(17)
C34 0.0326(18) 0.039(2) 0.0269(16) -0.0061(14) 0.0020(13) -0.0129(16)
C35 0.0360(19) 0.065(3) 0.0201(16) -0.0131(16) -0.0053(13) 0.0009(18)
C36 0.0265(18) 0.051(2) 0.0350(18) -0.0134(17) 0.0061(14) -0.0225(17)
C37 0.048(2) 0.042(2) 0.0203(16) 0.0072(15) 0.0013(14) -0.0023(18)
C38 0.0343(19) 0.037(2) 0.0351(18) 0.0045(16) 0.0035(14) 0.0007(17)
C39 0.0203(16) 0.061(3) 0.0396(18) -0.0212(17) 0.0054(13) -0.0116(17)
C40 0.056(2) 0.039(2) 0.0291(17) -0.0045(15) 0.0008(15) -0.0157(18)
C41 0.073(3) 0.101(4) 0.0260(18) -0.003(2) -0.0036(17) -0.061(3)
K1 0.0262(5) 0.0346(6) 0.0144(4) -0.0082(4) -0.0033(3) -0.0046(4)
K2 0.0168(4) 0.0499(7) 0.0159(4) -0.0141(4) -0.0027(3) -0.0025(4)
O1 0.0203(11) 0.0555(15) 0.0193(10) -0.0169(10) 0.0024(8) -0.0064(10)
O2 0.0218(11) 0.0556(15) 0.0228(10) -0.0191(10) -0.0021(8) 0.0000(11)
O3 0.0204(10) 0.0564(15) 0.0221(10) -0.0197(10) -0.0036(8) -0.0039(10)
O4 0.0380(13) 0.0470(15) 0.0205(10) -0.0052(10) -0.0020(9) -0.0066(11)
O5 0.0407(13) 0.0429(14) 0.0228(11) -0.0023(10) 0.0047(9) 0.0041(12)
O6 0.0295(11) 0.0316(13) 0.0165(9) -0.0043(9) 0.0016(8) -0.0025(10)
O7 0.0313(12) 0.0290(12) 0.0182(10) -0.0073(9) -0.0002(8) -0.0063(10)
O8A 0.069(2) 0.062(2) 0.057(2) -0.0087(18) -0.045(2) -0.007(2)
O8B 0.069(2) 0.062(2) 0.057(2) -0.0087(18) -0.045(2) -0.007(2)

loop_
_atom_type_symbol
_atom_type_description
_atom_type_scat_dispersion_real
_atom_type_scat_dispersion_imag
_atom_type_scat_source
C C 0.0033 0.0016 'International Tables Vol C Tables 4.2.6.8 and 6.1.1.4'
H H 0.0000 0.0000 'International Tables Vol C Tables 4.2.6.8 and 6.1.1.4'
O O 0.0106 0.0060 'International Tables Vol C Tables 4.2.6.8 and 6.1.1.4'
K K 0.2009 0.2494 'International Tables Vol C Tables 4.2.6.8 and 6.1.1.4'

loop_
_geom_angle_atom_site_label_1
_geom_angle_atom_site_label_2
_geom_angle_atom_site_label_3
_geom_angle
_geom_angle_site_symmetry_1
_geom_angle_site_symmetry_3
C10 C6 C13 115.3(2) . .
C10 C6 C15 121.1(3) . .
C13 C6 C15 123.6(3) . .
C16 C9 C19 122.3(3) . .
C20 C10 C6 122.2(3) . .
C34 C11 C22 122.6(3) . .
C21 C12 C19 122.3(3) . .
C23 C13 C6 122.3(3) . .
C29 C14 C22 122.4(3) . .
C22 C15 C19 120.5(2) . .
C22 C15 C6 121.7(3) . .
C19 C15 C6 117.8(2) . .
C26 C16 C9 120.9(3) . .
O7 C17 C18 108.5(2) . .
O6 C18 C17 108.9(2) . .
C9 C19 C12 115.2(3) . .
C9 C19 C15 123.5(2) . .
C12 C19 C15 121.2(2) . .
C28 C20 C10 120.4(3) . .
C12 C21 C26 120.6(3) . .
C11 C22 C14 114.2(3) . .
C11 C22 C15 123.6(2) . .
C14 C22 C15 122.2(3) . .
C28 C23 C13 121.0(3) . .
O1 C24 C31 108.8(2) . .
O7 C25 C38 108.7(3) . 2_655
C16 C26 C21 118.6(3) . .
O2 C27 C32 108.3(3) . .
C23 C28 C20 118.8(3) . .
C14 C29 C36 121.8(3) . .
O3 C30 C39 108.9(2) . 2_765
O2 C31 C24 108.6(3) . .
O3 C32 C27 109.6(2) . .
O6 C33 C37 108.0(2) . .
C11 C34 C36 121.2(3) . .
O4 C35 C41 106.9(3) . .
C29 C36 C34 117.9(3) . .
O5 C37 C33 108.7(3) . .
O5 C38 C25 108.7(3) . 2_655
O1 C39 C30 107.9(3) . 2_765
O4 C40 C43A 105.5(3) . .
O4 C40 C43B 109.4(4) . .
C43A C40 C43B 29.4(4) . .
C43B C41 C35 106.8(5) . .
C43B C41 C43A 29.8(4) . .
C35 C41 C43A 104.7(3) . .
C43B C43A C40 80.5(10) . .
C43B C43A C41 70.4(9) . .
C40 C43A C41 102.9(4) . .
O8A C46A C47A 107.4(6) . .
C46B C47B C48B 98.2(5) . .
C46B C47B C49A 89.2(5) . .
C48B C47B C49A 51.5(5) . .
C49A C48A C47A 102.0(7) . .
O8A C49A C48A 100.9(7) . .
O8A C49A C47B 68.8(5) . .
C48A C49A C47B 36.9(6) . .
O8B C46B C47B 104.0(4) . .
C46A C47A C48A 101.9(6) . .
C49B C48B C47B 101.1(6) . .
C48B C49B O8B 106.7(5) . .
O8A K1 O8A 180.0(2) . 2_655
O8A K1 O8B 32.28(17) . .
O8A K1 O8B 147.72(17) 2_655 .
O8A K1 O8B 147.72(17) . 2_655
O8A K1 O8B 32.28(17) 2_655 2_655
O8B K1 O8B 180.0 . 2_655
O8A K1 O6 76.63(16) . .
O8A K1 O6 103.37(16) 2_655 .
O8B K1 O6 92.28(9) . .
O8B K1 O6 87.72(9) 2_655 .
O8A K1 O6 103.37(16) . 2_655
O8A K1 O6 76.63(16) 2_655 2_655
O8B K1 O6 87.72(9) . 2_655
O8B K1 O6 92.28(9) 2_655 2_655
O6 K1 O6 180.0 . 2_655
O8A K1 O7 72.63(15) . 2_655
O8A K1 O7 107.37(15) 2_655 2_655
O8B K1 O7 88.48(9) . 2_655
O8B K1 O7 91.52(9) 2_655 2_655
O6 K1 O7 119.14(6) . 2_655
O6 K1 O7 60.86(6) 2_655 2_655
O8A K1 O7 107.37(15) . .
O8A K1 O7 72.63(15) 2_655 .
O8B K1 O7 91.52(9) . .
O8B K1 O7 88.48(9) 2_655 .
O6 K1 O7 60.86(6) . .
O6 K1 O7 119.14(6) 2_655 .
O7 K1 O7 180.0 2_655 .
O8A K1 O5 69.86(17) . .
O8A K1 O5 110.14(17) 2_655 .
O8B K1 O5 102.14(9) . .
O8B K1 O5 77.86(9) 2_655 .
O6 K1 O5 60.42(6) . .
O6 K1 O5 119.58(6) 2_655 .
O7 K1 O5 60.05(5) 2_655 .
O7 K1 O5 119.95(5) . .
O8A K1 O5 110.14(17) . 2_655
O8A K1 O5 69.86(17) 2_655 2_655
O8B K1 O5 77.86(9) . 2_655
O8B K1 O5 102.14(9) 2_655 2_655
O6 K1 O5 119.58(6) . 2_655
O6 K1 O5 60.42(6) 2_655 2_655
O7 K1 O5 119.95(5) 2_655 2_655
O7 K1 O5 60.05(5) . 2_655
O5 K1 O5 180.0 . 2_655
O4 K2 O4 179.999(1) 2_765 .
O4 K2 O2 96.75(6) 2_765 .
O4 K2 O2 83.25(6) . .
O4 K2 O2 83.25(6) 2_765 2_765
O4 K2 O2 96.75(6) . 2_765
O2 K2 O2 179.999(1) . 2_765
O4 K2 O3 80.20(6) 2_765 2_765
O4 K2 O3 99.81(6) . 2_765
O2 K2 O3 118.97(6) . 2_765
O2 K2 O3 61.03(6) 2_765 2_765
O4 K2 O3 99.81(6) 2_765 .
O4 K2 O3 80.19(6) . .
O2 K2 O3 61.02(6) . .
O2 K2 O3 118.97(6) 2_765 .
O3 K2 O3 180.0 2_765 .
O4 K2 O1 104.80(6) 2_765 2_765
O4 K2 O1 75.20(6) . 2_765
O2 K2 O1 120.35(6) . 2_765
O2 K2 O1 59.65(6) 2_765 2_765
O3 K2 O1 119.18(6) 2_765 2_765
O3 K2 O1 60.82(6) . 2_765
O4 K2 O1 75.20(6) 2_765 .
O4 K2 O1 104.80(6) . .
O2 K2 O1 59.65(6) . .
O2 K2 O1 120.35(6) 2_765 .
O3 K2 O1 60.82(6) 2_765 .
O3 K2 O1 119.18(6) . .
O1 K2 O1 179.999(1) 2_765 .
O4 K2 C40 24.33(7) 2_765 2_765
O4 K2 C40 155.67(7) . 2_765
O2 K2 C40 76.60(7) . 2_765
O2 K2 C40 103.40(7) 2_765 2_765
O3 K2 C40 101.81(8) 2_765 2_765
O3 K2 C40 78.19(8) . 2_765
O1 K2 C40 103.37(7) 2_765 2_765
O1 K2 C40 76.63(7) . 2_765
C39 O1 C24 112.7(2) . .
C39 O1 K2 114.75(16) . .
C24 O1 K2 114.28(16) . .
C31 O2 C27 112.2(2) . .
C31 O2 K2 117.97(15) . .
C27 O2 K2 115.94(15) . .
C30 O3 C32 110.7(2) . .
C30 O3 K2 111.50(17) . .
C32 O3 K2 111.71(17) . .
C40 O4 C35 107.7(2) . .
C40 O4 K2 103.92(18) . .
C35 O4 K2 120.99(19) . .
C38 O5 C37 112.7(2) . .
C38 O5 K1 112.53(17) . .
C37 O5 K1 111.08(18) . .
C33 O6 C18 111.4(2) . .
C33 O6 K1 116.77(15) . .
C18 O6 K1 115.43(15) . .
C25 O7 C17 113.1(2) . .
C25 O7 K1 116.49(15) . .
C17 O7 K1 113.53(17) . .
C49A O8A C46A 105.8(6) . .
C49A O8A K1 119.5(5) . .
C46A O8A K1 113.3(6) . .
C46B O8B C49B 109.9(4) . .
C46B O8B K1 119.7(3) . .
C49B O8B K1 112.9(3) . .
C43A C43B C41 79.8(10) . .
C43A C43B C40 70.1(10) . .
C41 C43B C40 102.6(7) . .

loop_
_geom_bond_atom_site_label_1
_geom_bond_atom_site_label_2
_geom_bond_distance
_geom_bond_site_symmetry_2
C6 C10 1.410(4) .
C6 C13 1.414(4) .
C6 C15 1.466(4) .
C9 C16 1.395(4) .
C9 C19 1.400(4) .
C10 C20 1.394(4) .
C11 C34 1.382(4) .
C11 C22 1.418(4) .
C12 C21 1.380(4) .
C12 C19 1.420(4) .
C13 C23 1.386(4) .
C14 C29 1.374(4) .
C14 C22 1.434(4) .
C15 C22 1.437(4) .
C15 C19 1.458(4) .
C16 C26 1.372(4) .
C17 O7 1.439(3) .
C17 C18 1.482(4) .
C18 O6 1.419(3) .
C20 C28 1.391(5) .
C21 C26 1.395(4) .
C23 C28 1.375(4) .
C24 O1 1.431(3) .
C24 C31 1.484(5) .
C25 O7 1.417(4) .
C25 C38 1.503(4) 2_655
C27 O2 1.429(4) .
C27 C32 1.486(4) .
C29 C36 1.378(5) .
C30 O3 1.431(4) .
C30 C39 1.511(4) 2_765
C31 O2 1.429(3) .
C32 O3 1.439(3) .
C33 O6 1.416(4) .
C33 C37 1.491(4) .
C34 C36 1.394(5) .
C35 O4 1.446(3) .
C35 C41 1.514(5) .
C37 O5 1.434(4) .
C38 O5 1.426(4) .
C38 C25 1.503(4) 2_655
C39 O1 1.420(4) .
C39 C30 1.511(4) 2_765
C40 O4 1.437(4) .
C40 C43A 1.484(7) .
C40 C43B 1.557(11) .
C41 C43B 1.470(10) .
C41 C43A 1.536(7) .
C43A C43B 0.775(10) .
C46A O8A 1.469(8) .
C46A C47A 1.477(9) .
C47B C46B 1.544(8) .
C47B C48B 1.608(8) .
C47B C49A 2.020(13) .
C48A C49A 1.477(9) .
C48A C47A 1.542(9) .
C49A O8A 1.449(8) .
C46B O8B 1.402(6) .
C48B C49B 1.368(8) .
C49B O8B 1.479(5) .
K1 O8A 2.734(6) .
K1 O8A 2.734(6) 2_655
K1 O8B 2.740(3) .
K1 O8B 2.740(3) 2_655
K1 O6 2.7517(17) .
K1 O6 2.7517(17) 2_655
K1 O7 2.7915(19) 2_655
K1 O7 2.7916(19) .
K1 O5 2.857(2) .
K1 O5 2.857(2) 2_655
K2 O4 2.739(2) 2_765
K2 O4 2.739(2) .
K2 O2 2.7699(18) .
K2 O2 2.7700(18) 2_765
K2 O3 2.8172(19) 2_765
K2 O3 2.8172(19) .
K2 O1 2.8236(18) 2_765
K2 O1 2.8236(18) .
K2 C40 3.386(4) 2_765
